data_7004653
loop_
_publ_author_name
'Schwan, Karl-Christian'
'Adolf, Ariane'
'Thoms, Christine'
'Zabel, Manfred'
'Timoshkin, Alexey Y.'
'Scheer, Manfred'

_publ_section_title
;
 Selective halogenation at the pnictogen atom in
 Lewis-acid/base-stabilised phosphanylboranes and arsanylboranes
;
_journal_issue 37
_journal_name_full 'Dalton Transactions'
_journal_page_first 5054
_journal_page_last 5058
_journal_paper_doi 10.1039/b809773a
_journal_year 2008
_chemical_formula_sum 'C8 H11 As B Cl2 N O5 W'
_chemical_formula_weight 541.66
_chemical_name_systematic
;
?
;
_space_group_IT_number 2
_symmetry_cell_setting triclinic
_symmetry_space_group_name_Hall '-P 1'
_symmetry_space_group_name_H-M 'P -1'
_atom_sites_solution_hydrogens geom
_atom_sites_solution_primary direct
_atom_sites_solution_secondary difmap
_audit_creation_method SHELXL-97
_cell_angle_alpha 103.14(3)
_cell_angle_beta 100.66(3)
_cell_angle_gamma 103.98(3)
_cell_formula_units_Z 4
_cell_length_a 8.9480(18)
_cell_length_b 12.013(2)
_cell_length_c 15.729(3)
_cell_measurement_reflns_used 5965
_cell_measurement_temperature 100(1)
_cell_measurement_theta_max 27.40
_cell_measurement_theta_min 1.37
_cell_volume 1545.4(7)
_computing_cell_refinement 'STOE IPDS software'
_computing_data_collection 'STOE IPDS software'
_computing_data_reduction 'STOE IPDS software'
_computing_molecular_graphics SIEMENS-XP
_computing_publication_material SHELXL-97
_computing_structure_refinement 'SHELXL-97 (Sheldrick, 1997)'
_computing_structure_solution 'SHELXS-97 (Sheldrick, 1990)'
_diffrn_ambient_temperature 100(1)
_diffrn_measured_fraction_theta_full 0.868
_diffrn_measured_fraction_theta_max 0.868
_diffrn_measurement_device_type 'STOE-IPDS diffractometer'
_diffrn_measurement_method rotation
_diffrn_radiation_monochromator graphite
_diffrn_radiation_source 'fine-focus sealed tube'
_diffrn_radiation_type 'Mo K\a'
_diffrn_radiation_wavelength 0.71073
_diffrn_reflns_av_R_equivalents 0.0760
_diffrn_reflns_av_sigmaI/netI 0.0717
_diffrn_reflns_limit_h_max 11
_diffrn_reflns_limit_h_min -11
_diffrn_reflns_limit_k_max 15
_diffrn_reflns_limit_k_min -14
_diffrn_reflns_limit_l_max 20
_diffrn_reflns_limit_l_min -20
_diffrn_reflns_number 11701
_diffrn_reflns_theta_full 27.51
_diffrn_reflns_theta_max 27.51
_diffrn_reflns_theta_min 1.37
_diffrn_standards_decay_% 0
_diffrn_standards_interval_count 0
_diffrn_standards_interval_time 0
_diffrn_standards_number 0
_exptl_absorpt_coefficient_mu 9.956
_exptl_absorpt_correction_T_max 0.6223
_exptl_absorpt_correction_T_min 0.2147
_exptl_absorpt_correction_type numerical
_exptl_absorpt_process_details 'program faceit'
_exptl_crystal_colour light-yellow
_exptl_crystal_density_diffrn 2.328
_exptl_crystal_density_method 'not measured'
_exptl_crystal_description plate
_exptl_crystal_F_000 1008
_exptl_crystal_size_max 0.20
_exptl_crystal_size_mid 0.10
_exptl_crystal_size_min 0.04
_refine_diff_density_max 2.884
_refine_diff_density_min -6.328
_refine_diff_density_rms 0.458
_refine_ls_extinction_method none
_refine_ls_goodness_of_fit_ref 1.200
_refine_ls_hydrogen_treatment mixed
_refine_ls_matrix_type full
_refine_ls_number_parameters 365
_refine_ls_number_reflns 6192
_refine_ls_number_restraints 0
_refine_ls_restrained_S_all 1.200
_refine_ls_R_factor_all 0.0706
_refine_ls_R_factor_gt 0.0626
_refine_ls_shift/su_max 0.001
_refine_ls_shift/su_mean 0.000
_refine_ls_structure_factor_coef Fsqd
_refine_ls_weighting_details 'calc w=1/[\s^2^(Fo^2^)+(0.1000P)^2^+0.0000P] where P=(Fo^2^+2Fc^2^)/3'
_refine_ls_weighting_scheme calc
_refine_ls_wR_factor_gt 0.1588
_refine_ls_wR_factor_ref 0.1725
_reflns_number_gt 5153
_reflns_number_total 6192
_reflns_threshold_expression >2sigma(I)
_cod_data_source_file b809773a.txt
_cod_data_source_block acl1
_cod_original_cell_volume 1545.4(5)
_cod_original_sg_symbol_H-M P-1
_cod_database_code 7004653

loop_
_symmetry_equiv_pos_as_xyz
'x, y, z'
'-x, -y, -z'

loop_
_atom_site_label
_atom_site_type_symbol
_atom_site_fract_x
_atom_site_fract_y
_atom_site_fract_z
_atom_site_U_iso_or_equiv
_atom_site_adp_type
_atom_site_occupancy
_atom_site_symmetry_multiplicity
_atom_site_calc_flag
_atom_site_refinement_flags
_atom_site_disorder_assembly
_atom_site_disorder_group
W1 W 0.62500(5) 0.89796(3) 0.13820(2) 0.02579(15) Uani 1 1 d . . .
C1 C 0.8706(15) 0.9137(10) 0.1764(8) 0.035(3) Uani 1 1 d . . .
C2 C 0.6836(13) 1.0795(8) 0.1482(7) 0.027(2) Uani 1 1 d . . .
C3 C 0.3818(15) 0.8808(9) 0.0952(7) 0.032(2) Uani 1 1 d . . .
C4 C 0.5544(13) 0.7141(8) 0.1239(7) 0.027(2) Uani 1 1 d . . .
C5 C 0.6387(12) 0.8677(9) 0.0082(8) 0.031(2) Uani 1 1 d . . .
O1 O 0.9956(10) 0.9166(7) 0.1959(6) 0.041(2) Uani 1 1 d . . .
O2 O 0.7020(10) 1.1747(7) 0.1508(5) 0.0357(18) Uani 1 1 d . . .
O3 O 0.2608(10) 0.8779(7) 0.0689(5) 0.0370(19) Uani 1 1 d . . .
O4 O 0.5210(10) 0.6156(7) 0.1150(5) 0.0363(18) Uani 1 1 d . . .
O5 O 0.6460(11) 0.8493(7) -0.0640(5) 0.040(2) Uani 1 1 d . . .
As1 As 0.62181(13) 0.95307(8) 0.30471(7) 0.0262(2) Uani 1 1 d . . .
Cl1 Cl 0.8535(3) 0.9679(2) 0.39439(16) 0.0326(5) Uani 1 1 d . . .
Cl2 Cl 0.4784(3) 0.8009(2) 0.34167(16) 0.0342(6) Uani 1 1 d . . .
B1 B 0.6027(13) 1.1083(9) 0.3897(7) 0.026(2) Uani 1 1 d . . .
H1 H 0.707(13) 1.180(9) 0.378(6) 0.02(2) Uiso 1 1 d . . .
H2 H 0.620(11) 1.095(7) 0.458(5) 0.007(19) Uiso 1 1 d . . .
N1 N 0.4344(12) 1.1355(8) 0.3653(6) 0.0321(19) Uani 1 1 d . . .
C6 C 0.3886(15) 1.1394(10) 0.2688(7) 0.037(3) Uani 1 1 d . . .
H6A H 0.3646 1.0590 0.2277 0.056 Uiso 1 1 calc R . .
H6B H 0.4771 1.1941 0.2564 0.056 Uiso 1 1 calc R . .
H6C H 0.2945 1.1676 0.2596 0.056 Uiso 1 1 calc R . .
C7 C 0.4558(14) 1.2570(9) 0.4251(7) 0.033(2) Uani 1 1 d . . .
H7A H 0.5306 1.3170 0.4081 0.050 Uiso 1 1 calc R . .
H7B H 0.4981 1.2601 0.4880 0.050 Uiso 1 1 calc R . .
H7C H 0.3529 1.2735 0.4186 0.050 Uiso 1 1 calc R . .
C8 C 0.3032(15) 1.0494(11) 0.3832(8) 0.043(3) Uani 1 1 d . . .
H8A H 0.2057 1.0730 0.3714 0.065 Uiso 1 1 calc R . .
H8B H 0.3316 1.0492 0.4464 0.065 Uiso 1 1 calc R . .
H8C H 0.2856 0.9691 0.3437 0.065 Uiso 1 1 calc R . .
W2 W 0.10246(5) 0.38909(3) 0.12837(2) 0.02581(15) Uani 1 1 d . . .
C9 C 0.3401(14) 0.4018(9) 0.1777(8) 0.034(2) Uani 1 1 d . . .
C10 C 0.1705(13) 0.5722(9) 0.1473(7) 0.029(2) Uani 1 1 d . . .
C11 C -0.1394(14) 0.3775(9) 0.0824(7) 0.032(2) Uani 1 1 d . . .
C12 C 0.0331(12) 0.2032(8) 0.1031(7) 0.028(2) Uani 1 1 d . . .
C13 C 0.1317(14) 0.3669(8) 0.0004(8) 0.031(2) Uani 1 1 d . . .
O9 O 0.4654(10) 0.4069(7) 0.2047(6) 0.0387(19) Uani 1 1 d . . .
O10 O 0.1990(10) 0.6711(7) 0.1549(5) 0.0353(18) Uani 1 1 d . . .
O11 O -0.2606(10) 0.3774(7) 0.0572(5) 0.0363(18) Uani 1 1 d . . .
O12 O 0.0046(10) 0.1028(7) 0.0872(5) 0.0368(18) Uani 1 1 d . . .
O13 O 0.1501(11) 0.3524(7) -0.0690(5) 0.0398(19) Uani 1 1 d . . .
As2 As 0.06386(13) 0.41625(8) 0.28765(7) 0.0256(2) Uani 1 1 d . . .
Cl3 Cl 0.2971(3) 0.5102(2) 0.38877(16) 0.0332(5) Uani 1 1 d . . .
Cl4 Cl 0.0231(3) 0.24559(19) 0.32572(16) 0.0303(5) Uani 1 1 d . . .
B2 B -0.1035(15) 0.4722(10) 0.3519(8) 0.032(2) Uani 1 1 d . . .
H3 H -0.059(15) 0.475(10) 0.416(7) 0.04(3) Uiso 1 1 d . . .
H4 H -0.213(11) 0.406(7) 0.316(5) 0.006(19) Uiso 1 1 d . . .
N2 N -0.1064(11) 0.6059(7) 0.3625(5) 0.033(2) Uani 1 1 d . . .
C14 C 0.0445(14) 0.6957(9) 0.4190(8) 0.038(3) Uani 1 1 d . . .
H14A H 0.0297 0.7755 0.4316 0.057 Uiso 1 1 calc R . .
H14B H 0.1283 0.6941 0.3869 0.057 Uiso 1 1 calc R . .
H14C H 0.0753 0.6769 0.4760 0.057 Uiso 1 1 calc R . .
C15 C -0.1423(17) 0.6299(10) 0.2701(8) 0.043(3) Uani 1 1 d . . .
H15A H -0.2485 0.5784 0.2345 0.064 Uiso 1 1 calc R . .
H15B H -0.0626 0.6125 0.2381 0.064 Uiso 1 1 calc R . .
H15C H -0.1385 0.7140 0.2787 0.064 Uiso 1 1 calc R . .
C16 C -0.2345(16) 0.6232(10) 0.4050(7) 0.042(3) Uani 1 1 d . . .
H16A H -0.2124 0.6111 0.4651 0.062 Uiso 1 1 calc R . .
H16B H -0.3357 0.5654 0.3678 0.062 Uiso 1 1 calc R . .
H16C H -0.2411 0.7047 0.4105 0.062 Uiso 1 1 calc R . .

loop_
_atom_site_aniso_label
_atom_site_aniso_U_11
_atom_site_aniso_U_22
_atom_site_aniso_U_33
_atom_site_aniso_U_23
_atom_site_aniso_U_13
_atom_site_aniso_U_12
W1 0.0271(3) 0.0209(2) 0.0340(2) 0.01138(16) 0.00883(17) 0.01141(17)
C1 0.037(7) 0.034(5) 0.050(6) 0.018(5) 0.021(5) 0.024(5)
C2 0.026(6) 0.021(4) 0.040(5) 0.015(4) 0.013(4) 0.007(4)
C3 0.045(7) 0.026(5) 0.032(5) 0.010(4) 0.010(4) 0.019(5)
C4 0.019(5) 0.025(4) 0.047(6) 0.022(4) 0.016(4) 0.006(4)
C5 0.014(5) 0.021(4) 0.052(6) 0.008(4) 0.003(4) 0.003(4)
O1 0.034(5) 0.038(4) 0.050(5) 0.012(3) 0.002(4) 0.017(4)
O2 0.036(5) 0.031(4) 0.046(4) 0.016(3) 0.014(3) 0.012(4)
O3 0.034(5) 0.034(4) 0.043(4) 0.013(3) 0.000(3) 0.016(4)
O4 0.032(5) 0.031(4) 0.052(5) 0.017(3) 0.009(3) 0.015(3)
O5 0.048(6) 0.041(4) 0.037(4) 0.012(3) 0.010(4) 0.027(4)
As1 0.0274(6) 0.0227(4) 0.0347(5) 0.0132(4) 0.0099(4) 0.0122(4)
Cl1 0.0314(14) 0.0317(11) 0.0384(12) 0.0119(9) 0.0045(10) 0.0175(10)
Cl2 0.0394(16) 0.0264(10) 0.0416(13) 0.0161(9) 0.0133(11) 0.0103(10)
B1 0.019(6) 0.026(5) 0.034(5) 0.009(4) 0.008(4) 0.009(4)
N1 0.033(5) 0.025(4) 0.037(5) 0.009(3) 0.005(4) 0.010(4)
C6 0.040(7) 0.042(6) 0.034(5) 0.013(4) 0.004(4) 0.023(5)
C7 0.039(7) 0.031(5) 0.038(5) 0.008(4) 0.017(4) 0.023(5)
C8 0.041(7) 0.052(7) 0.048(6) 0.023(5) 0.005(5) 0.030(6)
W2 0.0266(3) 0.0210(2) 0.0345(3) 0.01177(16) 0.00879(17) 0.01096(17)
C9 0.029(6) 0.028(5) 0.043(6) 0.011(4) 0.002(5) 0.011(4)
C10 0.021(5) 0.024(4) 0.042(6) 0.014(4) 0.004(4) 0.007(4)
C11 0.033(7) 0.024(4) 0.042(6) 0.010(4) 0.010(4) 0.015(4)
C12 0.018(5) 0.019(4) 0.043(5) 0.011(4) 0.003(4) 0.001(4)
C13 0.033(6) 0.018(4) 0.043(6) 0.012(4) 0.007(5) 0.009(4)
O9 0.027(5) 0.040(4) 0.051(5) 0.017(3) 0.007(3) 0.012(4)
O10 0.032(5) 0.031(4) 0.049(5) 0.020(3) 0.014(3) 0.012(3)
O11 0.036(5) 0.034(4) 0.044(4) 0.016(3) 0.006(3) 0.017(4)
O12 0.038(5) 0.028(4) 0.050(5) 0.015(3) 0.016(4) 0.015(3)
O13 0.054(6) 0.036(4) 0.041(4) 0.015(3) 0.017(4) 0.027(4)
As2 0.0261(6) 0.0207(4) 0.0348(5) 0.0121(4) 0.0088(4) 0.0108(4)
Cl3 0.0314(14) 0.0289(10) 0.0394(12) 0.0105(9) 0.0050(10) 0.0112(10)
Cl4 0.0339(14) 0.0222(9) 0.0413(12) 0.0159(9) 0.0101(10) 0.0130(10)
B2 0.029(7) 0.035(5) 0.041(6) 0.015(5) 0.009(5) 0.022(5)
N2 0.042(6) 0.028(4) 0.031(4) 0.013(3) 0.004(4) 0.016(4)
C14 0.036(7) 0.028(5) 0.052(6) 0.009(4) 0.009(5) 0.015(5)
C15 0.064(9) 0.034(5) 0.041(6) 0.015(4) 0.009(5) 0.032(6)
C16 0.060(9) 0.034(5) 0.043(6) 0.014(4) 0.021(5) 0.029(6)

loop_
_atom_type_symbol
_atom_type_description
_atom_type_scat_dispersion_real
_atom_type_scat_dispersion_imag
_atom_type_scat_source
C C 0.0033 0.0016 'International Tables Vol C Tables 4.2.6.8 and 6.1.1.4'
H H 0.0000 0.0000 'International Tables Vol C Tables 4.2.6.8 and 6.1.1.4'
B B 0.0013 0.0007 'International Tables Vol C Tables 4.2.6.8 and 6.1.1.4'
O O 0.0106 0.0060 'International Tables Vol C Tables 4.2.6.8 and 6.1.1.4'
Cl Cl 0.1484 0.1585 'International Tables Vol C Tables 4.2.6.8 and 6.1.1.4'
As As 0.0499 2.0058 'International Tables Vol C Tables 4.2.6.8 and 6.1.1.4'
W W -0.8490 6.8722 'International Tables Vol C Tables 4.2.6.8 and 6.1.1.4'
N N 0.0061 0.0033 'International Tables Vol C Tables 4.2.6.8 and 6.1.1.4'

loop_
_geom_angle_atom_site_label_1
_geom_angle_atom_site_label_2
_geom_angle_atom_site_label_3
_geom_angle
_geom_angle_site_symmetry_1
_geom_angle_site_symmetry_3
_geom_angle_publ_flag
C5 W1 C2 87.9(4) . . ?
C5 W1 C4 91.1(4) . . ?
C2 W1 C4 177.0(4) . . ?
C5 W1 C3 89.4(4) . . ?
C2 W1 C3 90.7(4) . . ?
C4 W1 C3 86.5(4) . . ?
C5 W1 C1 88.5(4) . . ?
C2 W1 C1 89.4(4) . . ?
C4 W1 C1 93.5(4) . . ?
C3 W1 C1 177.9(4) . . ?
C5 W1 As1 175.5(3) . . ?
C2 W1 As1 87.9(3) . . ?
C4 W1 As1 93.1(3) . . ?
C3 W1 As1 92.4(3) . . ?
C1 W1 As1 89.8(3) . . ?
O1 C1 W1 176.8(10) . . ?
O2 C2 W1 174.3(10) . . ?
O3 C3 W1 174.0(11) . . ?
O4 C4 W1 177.6(10) . . ?
O5 C5 W1 179.1(9) . . ?
B1 As1 Cl1 92.3(3) . . ?
B1 As1 Cl2 105.7(3) . . ?
Cl1 As1 Cl2 96.03(10) . . ?
B1 As1 W1 131.5(3) . . ?
Cl1 As1 W1 111.74(8) . . ?
Cl2 As1 W1 112.37(8) . . ?
N1 B1 As1 115.8(7) . . ?
C8 N1 C7 108.1(9) . . ?
C8 N1 C6 109.6(9) . . ?
C7 N1 C6 107.5(7) . . ?
C8 N1 B1 112.7(8) . . ?
C7 N1 B1 106.3(8) . . ?
C6 N1 B1 112.4(9) . . ?
C13 W2 C10 88.5(4) . . ?
C13 W2 C9 90.6(5) . . ?
C10 W2 C9 88.6(4) . . ?
C13 W2 C12 89.0(4) . . ?
C10 W2 C12 177.4(4) . . ?
C9 W2 C12 91.9(4) . . ?
C13 W2 C11 91.1(4) . . ?
C10 W2 C11 91.3(4) . . ?
C9 W2 C11 178.3(4) . . ?
C12 W2 C11 88.3(4) . . ?
C13 W2 As2 179.6(3) . . ?
C10 W2 As2 91.6(3) . . ?
C9 W2 As2 89.7(3) . . ?
C12 W2 As2 90.9(3) . . ?
C11 W2 As2 88.5(3) . . ?
O9 C9 W2 178.6(11) . . ?
O10 C10 W2 176.1(9) . . ?
O11 C11 W2 175.7(10) . . ?
O12 C12 W2 175.3(10) . . ?
O13 C13 W2 177.9(8) . . ?
B2 As2 Cl4 93.6(3) . . ?
B2 As2 Cl3 104.0(3) . . ?
Cl4 As2 Cl3 96.06(10) . . ?
B2 As2 W2 134.1(3) . . ?
Cl4 As2 W2 112.15(8) . . ?
Cl3 As2 W2 109.89(9) . . ?
N2 B2 As2 117.2(8) . . ?
C16 N2 C14 108.3(8) . . ?
C16 N2 C15 107.9(8) . . ?
C14 N2 C15 108.2(9) . . ?
C16 N2 B2 107.8(8) . . ?
C14 N2 B2 113.3(7) . . ?
C15 N2 B2 111.2(8) . . ?

loop_
_geom_bond_atom_site_label_1
_geom_bond_atom_site_label_2
_geom_bond_distance
_geom_bond_site_symmetry_2
_geom_bond_publ_flag
W1 C5 2.026(13) . ?
W1 C2 2.078(9) . ?
W1 C4 2.092(9) . ?
W1 C3 2.100(12) . ?
W1 C1 2.118(12) . ?
W1 As1 2.5587(12) . ?
C1 O1 1.094(15) . ?
C2 O2 1.106(12) . ?
C3 O3 1.074(14) . ?
C4 O4 1.117(12) . ?
C5 O5 1.125(14) . ?
As1 B1 2.097(10) . ?
As1 Cl1 2.224(3) . ?
As1 Cl2 2.225(3) . ?
B1 N1 1.614(13) . ?
N1 C8 1.482(16) . ?
N1 C7 1.491(12) . ?
N1 C6 1.512(13) . ?
W2 C13 2.043(12) . ?
W2 C10 2.070(10) . ?
W2 C9 2.079(11) . ?
W2 C12 2.090(9) . ?
W2 C11 2.110(11) . ?
W2 As2 2.5505(12) . ?
C9 O9 1.105(14) . ?
C10 O10 1.126(12) . ?
C11 O11 1.083(14) . ?
C12 O12 1.128(12) . ?
C13 O13 1.116(14) . ?
As2 B2 2.110(11) . ?
As2 Cl4 2.230(2) . ?
As2 Cl3 2.231(3) . ?
B2 N2 1.583(12) . ?
N2 C16 1.462(14) . ?
N2 C14 1.481(14) . ?
N2 C15 1.536(13) . ?
